data_4321172
loop_
_publ_author_name
'Ikuko Katsuki'
'Naohide Matsumoto'
'Masaaki Kojima'

_publ_contact_author_address
;
Department of Chemistry, Faculty of Science, Kumamoto University, Kurokami
2-39-1, Kumamoto 860-8555, Japan
;
_publ_contact_author_email ' naohide@aster.sci.kumamoto-u.ac.jp '
_publ_contact_author_fax ' +81-96-342-3390'
_publ_contact_author_name ' Naohide Matsumoto'
_publ_contact_author_phone ' +81-96-342-3390'
_publ_section_title
;
 Synthesis, Characterization, and Spontaneous Resolution of Chiral
 Nickel(II) Complexes with the Tripod Ligand
 Tris[2-(((2-phenylimidazol-4-yl)methylidene)amino)ethyl]amine
;
_journal_name_full 'Inorganic Chemistry'
_journal_page_first 3350
_journal_page_last 3354
_journal_paper_doi 10.1021/ic9909025
_journal_volume 39
_journal_year 2000
_chemical_formula_sum 'C50 H58 N10 Ni O10'
_chemical_formula_weight 1017.77
_space_group_IT_number 2
_symmetry_cell_setting triclinic
_symmetry_Int_Tables_number 2
_symmetry_space_group_name_Hall '-P 1'
_symmetry_space_group_name_H-M 'P -1'
_audit_creation_date 'Wed Jul  7 10:16:41 1999'
_audit_creation_method 'from TEXRAY.INF file'
_cell_angle_alpha 115.25(2)
_cell_angle_beta 111.07(3)
_cell_angle_gamma 64.75(2)
_cell_formula_units_Z 2
_cell_length_a 14.191(5)
_cell_length_b 16.048(4)
_cell_length_c 13.692(4)
_cell_measurement_reflns_used 16
_cell_measurement_temperature 293.2
_cell_measurement_theta_max 6.8
_cell_measurement_theta_min 4.0
_cell_volume 2490.0(14)
_computing_cell_refinement 'Rigaku/AFC Diffractometer Control'
_computing_data_collection 'Rigaku/AFC Diffractometer Control'
_computing_data_reduction teXsan
_computing_publication_material teXsan
_computing_structure_refinement teXsan
_computing_structure_solution 'DIRDIF92 (PATTY)'
_diffrn_ambient_temperature 293.2
_diffrn_measurement_device_type 'Rigaku AFC7R'
_diffrn_measurement_method \w-2\q
_diffrn_orient_matrix_UB_11 0.00539
_diffrn_orient_matrix_UB_12 -0.06346
_diffrn_orient_matrix_UB_13 -0.06143
_diffrn_orient_matrix_UB_21 0.07863
_diffrn_orient_matrix_UB_22 -0.02388
_diffrn_orient_matrix_UB_23 0.02957
_diffrn_orient_matrix_UB_31 -0.01237
_diffrn_orient_matrix_UB_32 -0.02653
_diffrn_orient_matrix_UB_33 0.04683
_diffrn_radiation_detector 'scintillation counter'
_diffrn_radiation_monochromator graphite
_diffrn_radiation_source 'Rigaku rotating anode'
_diffrn_radiation_type 'Mo K\a'
_diffrn_radiation_wavelength 0.7107
_diffrn_reflns_av_R_equivalents 0.071
_diffrn_reflns_av_sigmaI/netI 0.168
_diffrn_reflns_limit_h_max 16
_diffrn_reflns_limit_h_min 0
_diffrn_reflns_limit_k_max 19
_diffrn_reflns_limit_k_min -17
_diffrn_reflns_limit_l_max 15
_diffrn_reflns_limit_l_min -16
_diffrn_reflns_number 9163
_diffrn_reflns_reduction_process 'Lp corrections applied'
_diffrn_reflns_theta_max 25.01
_diffrn_reflns_theta_min 1.48
_diffrn_standards_decay_% 3.91
_diffrn_standards_interval_count 150
_diffrn_standards_number 3
_exptl_absorpt_coefficient_mu 0.458
_exptl_absorpt_correction_T_max 0.999
_exptl_absorpt_correction_T_min 0.950
_exptl_absorpt_correction_type psi-scan
_exptl_absorpt_process_details '(North, Phillips & Mathews, 1968)'
_exptl_crystal_colour blue
_exptl_crystal_density_diffrn 1.357
_exptl_crystal_density_method 'not measured'
_exptl_crystal_description prismatic
_exptl_crystal_F_000 1072.00
_exptl_crystal_size_max 0.500
_exptl_crystal_size_mid 0.200
_exptl_crystal_size_min 0.100
_refine_diff_density_max 0.84
_refine_diff_density_min -1.18
_refine_ls_extinction_method none
_refine_ls_goodness_of_fit_ref 2.615
_refine_ls_hydrogen_treatment noref
_refine_ls_matrix_type full
_refine_ls_number_constraints 0
_refine_ls_number_parameters 639
_refine_ls_number_reflns 4832
_refine_ls_number_restraints 0
_refine_ls_R_factor_all 0.0874
_refine_ls_R_factor_gt 0.0874
_refine_ls_shift/su_max 0.8820
_refine_ls_shift/su_mean 0.0150
_refine_ls_structure_factor_coef F
_refine_ls_weighting_details 'w = 1/[\s^2^(Fo) + 0.00001|Fo|^2^]'
_refine_ls_weighting_scheme calc
_refine_ls_wR_factor_gt 0.0862
_refine_ls_wR_factor_ref 0.0862
_reflns_number_gt 4832
_reflns_number_total 8773
_reflns_threshold_expression >2.0sigma(I)
_cod_data_source_file ic9909025_3.cif
_cod_data_source_block '[Ni(H3L(Ph))](ArCOO)2(3)'
_cod_original_cell_volume 2489(1)
_cod_original_sg_symbol_H-M 'P -1 '
_cod_original_formula_sum 'C50 H58 N10 O10 Ni '
_cod_database_code 4321172

loop_
_symmetry_equiv_pos_as_xyz
x,y,z
-x,-y,-z

loop_
_atom_site_label
_atom_site_type_symbol
_atom_site_fract_x
_atom_site_fract_y
_atom_site_fract_z
_atom_site_U_iso_or_equiv
_atom_site_adp_type
_atom_site_occupancy
_atom_site_calc_flag
_atom_site_refinement_flags
_atom_site_disorder_assembly
_atom_site_disorder_group
Ni(1) Ni 0.1780(1) 0.47044(9) 0.2832(1) 0.0351(4) Uani 1.00 d . . .
O(1) O 0.6062(9) 0.3946(7) 0.0568(9) 0.129(4) Uani 1.00 d . . .
O(2) O 0.7742(8) 0.3787(7) 0.1511(6) 0.095(4) Uani 1.00 d . . .
O(3) O 0.2770(8) 0.1158(6) 0.6688(8) 0.105(4) Uani 1.00 d . . .
O(4) O 0.4398(9) 0.0704(8) 0.7619(9) 0.121(5) Uani 1.00 d . . .
O(5) O 0.4223(8) 0.0821(7) 0.3714(8) 0.119(4) Uani 1.00 d . . .
O(6) O 0.3363(7) 0.0019(7) 0.4630(7) 0.105(4) Uani 1.00 d . . .
O(7) O 0.5407(6) 0.2060(5) 0.5793(7) 0.075(3) Uani 1.00 d . . .
O(8) O 0.4081(6) 0.2469(6) 0.7095(7) 0.078(3) Uani 1.00 d . . .
O(9) O 0.4228(8) 0.4085(6) 0.9015(9) 0.147(4) Uani 1.00 d . . .
O(10) O 0.427(2) 0.261(2) 0.980(2) 0.40(2) Uani 1.00 d . . .
N(1) N 0.1991(7) 0.2443(6) 0.0881(7) 0.055(3) Uani 1.00 d . . .
N(2) N 0.0683(6) 0.3992(6) 0.2356(6) 0.039(3) Uani 1.00 d . . .
N(3) N 0.0304(6) 0.5862(6) 0.2713(6) 0.039(2) Uani 1.00 d . . .
N(4) N -0.1191(7) 0.7104(6) 0.2809(7) 0.050(3) Uani 1.00 d . . .
N(5) N 0.1816(7) 0.4418(6) 0.1167(6) 0.048(3) Uani 1.00 d . . .
N(6) N 0.2840(6) 0.5449(5) 0.3083(6) 0.041(2) Uani 1.00 d . . .
N(7) N 0.3743(7) 0.6367(6) 0.3292(7) 0.053(3) Uani 1.00 d . . .
N(8) N 0.3099(6) 0.3469(6) 0.3022(7) 0.045(3) Uani 1.00 d . . .
N(9) N 0.1954(6) 0.4909(6) 0.4537(6) 0.038(2) Uani 1.00 d . . .
N(10) N 0.2278(7) 0.5161(6) 0.6339(6) 0.047(3) Uani 1.00 d . . .
C(1) C 0.1129(9) 0.2328(7) 0.1030(9) 0.055(4) Uani 1.00 d . . .
C(2) C 0.0879(8) 0.2944(7) 0.2187(8) 0.050(3) Uani 1.00 d . . .
C(3) C -0.0313(8) 0.4518(7) 0.2255(7) 0.042(3) Uani 1.00 d . . .
C(4) C -0.0531(8) 0.5540(7) 0.2439(7) 0.043(3) Uani 1.00 d . . .
C(5) C -0.1476(8) 0.6294(8) 0.2515(8) 0.045(3) Uani 1.00 d . . .
C(6) C -0.0123(8) 0.6834(8) 0.2904(7) 0.042(3) Uani 1.00 d . . .
C(7) C 0.0441(8) 0.7513(7) 0.3135(8) 0.042(3) Uani 1.00 d . . .
C(8) C 0.0424(9) 0.8295(8) 0.4116(9) 0.059(4) Uani 1.00 d . . .
C(9) C 0.092(1) 0.8949(9) 0.431(1) 0.071(5) Uani 1.00 d . . .
C(10) C 0.141(1) 0.8797(9) 0.354(1) 0.076(5) Uani 1.00 d . . .
C(11) C 0.143(1) 0.8028(10) 0.255(1) 0.080(5) Uani 1.00 d . . .
C(12) C 0.0932(9) 0.7387(8) 0.2359(8) 0.057(4) Uani 1.00 d . . .
C(13) C 0.1824(9) 0.2761(8) -0.0040(8) 0.060(4) Uani 1.00 d . . .
C(14) C 0.1221(9) 0.3853(8) 0.0174(8) 0.062(4) Uani 1.00 d . . .
C(15) C 0.2390(9) 0.4791(8) 0.1077(8) 0.050(4) Uani 1.00 d . . .
C(16) C 0.2950(8) 0.5346(7) 0.2045(8) 0.042(3) Uani 1.00 d . . .
C(17) C 0.3502(9) 0.5910(8) 0.2180(9) 0.056(4) Uani 1.00 d . . .
C(18) C 0.3363(8) 0.6073(7) 0.3786(8) 0.042(3) Uani 1.00 d . . .
C(19) C 0.3519(7) 0.6413(7) 0.5015(8) 0.039(3) Uani 1.00 d . . .
C(20) C 0.3292(9) 0.7414(7) 0.5600(9) 0.059(4) Uani 1.00 d . . .
C(21) C 0.3458(9) 0.7727(8) 0.6738(9) 0.063(4) Uani 1.00 d . . .
C(22) C 0.3826(9) 0.7102(9) 0.7323(9) 0.062(4) Uani 1.00 d . . .
C(23) C 0.4088(9) 0.6102(8) 0.6758(10) 0.062(4) Uani 1.00 d . . .
C(24) C 0.3921(8) 0.5785(7) 0.5603(9) 0.053(4) Uani 1.00 d . . .
C(25) C 0.3073(10) 0.1993(7) 0.1396(9) 0.065(4) Uani 1.00 d . . .
C(26) C 0.3681(8) 0.2712(7) 0.2162(8) 0.047(3) Uani 1.00 d . . .
C(27) C 0.3375(8) 0.3386(7) 0.3987(8) 0.042(3) Uani 1.00 d . . .
C(28) C 0.2808(8) 0.4136(7) 0.4810(8) 0.041(3) Uani 1.00 d . . .
C(29) C 0.3019(9) 0.4293(7) 0.5927(8) 0.049(3) Uani 1.00 d . . .
C(30) C 0.1664(7) 0.5512(7) 0.5486(7) 0.036(3) Uani 1.00 d . . .
C(31) C 0.0769(8) 0.6442(7) 0.5673(8) 0.041(3) Uani 1.00 d . . .
C(32) C 0.0987(9) 0.7307(8) 0.6425(9) 0.060(4) Uani 1.00 d . . .
C(33) C 0.015(1) 0.8162(8) 0.6614(10) 0.065(4) Uani 1.00 d . . .
C(34) C -0.089(1) 0.8195(8) 0.6070(10) 0.066(4) Uani 1.00 d . . .
C(35) C -0.1111(9) 0.7346(9) 0.5349(9) 0.064(4) Uani 1.00 d . . .
C(36) C -0.0266(9) 0.6479(8) 0.5151(8) 0.051(3) Uani 1.00 d . . .
C(37) C 0.703(1) 0.3490(10) 0.076(1) 0.083(5) Uani 1.00 d . . .
C(38) C 0.7429(10) 0.2435(8) 0.0006(9) 0.059(4) Uani 1.00 d . . .
C(39) C 0.849(1) 0.190(1) 0.016(1) 0.082(5) Uani 1.00 d . . .
C(40) C 0.890(1) 0.098(1) -0.048(2) 0.112(8) Uani 1.00 d . . .
C(41) C 0.821(2) 0.054(1) -0.130(2) 0.121(8) Uani 1.00 d . . .
C(42) C 0.713(2) 0.103(1) -0.152(1) 0.112(7) Uani 1.00 d . . .
C(43) C 0.672(1) 0.1998(9) -0.084(1) 0.080(5) Uani 1.00 d . . .
C(44) C 0.345(1) 0.0780(8) 0.739(1) 0.069(5) Uani 1.00 d . . .
C(45) C 0.3114(9) 0.0391(7) 0.7983(9) 0.049(3) Uani 1.00 d . . .
C(46) C 0.383(1) -0.0035(9) 0.878(1) 0.076(5) Uani 1.00 d . . .
C(47) C 0.350(2) -0.039(1) 0.931(1) 0.111(7) Uani 1.00 d . . .
C(48) C 0.244(2) -0.030(1) 0.907(2) 0.119(9) Uani 1.00 d . . .
C(49) C 0.172(1) 0.012(1) 0.833(2) 0.109(7) Uani 1.00 d . . .
C(50) C 0.205(1) 0.0465(8) 0.776(1) 0.068(4) Uani 1.00 d . . .
H(1) H 0.0504 0.2508 0.0492 0.0739 Uiso 1.00 calc . . .
H(2) H 0.1295 0.1650 0.0925 0.0739 Uiso 1.00 calc . . .
H(3) H 0.1466 0.2728 0.2755 0.0769 Uiso 1.00 calc . . .
H(4) H 0.0260 0.2875 0.2256 0.0769 Uiso 1.00 calc . . .
H(5) H -0.1659 0.7779 0.2957 0.0542 Uiso 1.00 calc . . .
H(6) H -0.0872 0.4255 0.2083 0.0576 Uiso 1.00 calc . . .
H(7) H -0.2196 0.6281 0.2385 0.0796 Uiso 1.00 calc . . .
H(8) H 0.0061 0.8377 0.4668 0.0698 Uiso 1.00 calc . . .
H(9) H 0.0926 0.9507 0.4973 0.0824 Uiso 1.00 calc . . .
H(10) H 0.1781 0.9251 0.3694 0.0869 Uiso 1.00 calc . . .
H(11) H 0.1798 0.7950 0.1993 0.1061 Uiso 1.00 calc . . .
H(12) H 0.0921 0.6849 0.1674 0.0716 Uiso 1.00 calc . . .
H(13) H 0.2528 0.2613 -0.0162 0.0787 Uiso 1.00 calc . . .
H(14) H 0.1472 0.2371 -0.0701 0.0787 Uiso 1.00 calc . . .
H(15) H 0.0522 0.3989 0.0279 0.0788 Uiso 1.00 calc . . .
H(16) H 0.1109 0.4028 -0.0456 0.0788 Uiso 1.00 calc . . .
H(17) H 0.4133 0.6827 0.3665 0.0767 Uiso 1.00 calc . . .
H(18) H 0.2461 0.4679 0.0355 0.0671 Uiso 1.00 calc . . .
H(19) H 0.3708 0.5966 0.1598 0.0852 Uiso 1.00 calc . . .
H(20) H 0.3025 0.7878 0.5193 0.0672 Uiso 1.00 calc . . .
H(21) H 0.3288 0.8438 0.7124 0.0599 Uiso 1.00 calc . . .
H(22) H 0.3920 0.7348 0.8117 0.0678 Uiso 1.00 calc . . .
H(23) H 0.4381 0.5624 0.7155 0.0755 Uiso 1.00 calc . . .
H(24) H 0.4088 0.5090 0.5194 0.0517 Uiso 1.00 calc . . .
H(25) H 0.3054 0.1648 0.1823 0.0840 Uiso 1.00 calc . . .
H(26) H 0.3461 0.1498 0.0829 0.0840 Uiso 1.00 calc . . .
H(27) H 0.3763 0.3015 0.1736 0.0722 Uiso 1.00 calc . . .
H(28) H 0.4393 0.2380 0.2504 0.0722 Uiso 1.00 calc . . .
H(29) H 0.2189 0.5483 0.7096 0.0629 Uiso 1.00 calc . . .
H(30) H 0.3967 0.2823 0.4155 0.0496 Uiso 1.00 calc . . .
H(31) H 0.3570 0.3869 0.6345 0.0812 Uiso 1.00 calc . . .
H(32) H -0.0406 0.5875 0.4634 0.0611 Uiso 1.00 calc . . .
H(33) H -0.1858 0.7342 0.4977 0.0753 Uiso 1.00 calc . . .
H(34) H -0.1481 0.8813 0.6164 0.0718 Uiso 1.00 calc . . .
H(35) H 0.0275 0.8758 0.7125 0.0749 Uiso 1.00 calc . . .
H(36) H 0.1720 0.7287 0.6817 0.0645 Uiso 1.00 calc . . .
H(37) H 0.8981 0.2205 0.0759 0.1152 Uiso 1.00 calc . . .
H(38) H 0.9636 0.0587 -0.0433 0.1560 Uiso 1.00 calc . . .
H(39) H 0.8363 -0.0128 -0.1808 0.1724 Uiso 1.00 calc . . .
H(40) H 0.6588 0.0764 -0.2171 0.1480 Uiso 1.00 calc . . .
H(41) H 0.5928 0.2374 -0.0968 0.1265 Uiso 1.00 calc . . .
H(42) H 0.4576 -0.0083 0.8943 0.0994 Uiso 1.00 calc . . .
H(43) H 0.3988 -0.0695 0.9851 0.1384 Uiso 1.00 calc . . .
H(44) H 0.2190 -0.0519 0.9452 0.1354 Uiso 1.00 calc . . .
H(45) H 0.0952 0.0201 0.8160 0.1257 Uiso 1.00 calc . . .
H(46) H 0.1540 0.0756 0.7189 0.0685 Uiso 1.00 calc . . .

loop_
_atom_site_aniso_label
_atom_site_aniso_U_11
_atom_site_aniso_U_22
_atom_site_aniso_U_33
_atom_site_aniso_U_12
_atom_site_aniso_U_13
_atom_site_aniso_U_23
Ni(1) 0.0389(8) 0.0296(7) 0.0282(7) -0.0088(6) 0.0071(6) 0.0037(6)
O(1) 0.13(1) 0.061(7) 0.108(9) 0.004(7) -0.006(8) 0.012(6)
O(2) 0.122(8) 0.106(8) 0.043(5) -0.070(7) 0.015(5) -0.019(5)
O(3) 0.134(9) 0.065(6) 0.102(8) 0.037(6) 0.068(7) 0.049(6)
O(4) 0.104(9) 0.15(1) 0.15(1) -0.071(8) 0.042(8) 0.033(8)
O(5) 0.116(8) 0.114(9) 0.101(8) -0.030(7) 0.015(7) 0.024(7)
O(6) 0.087(7) 0.100(8) 0.083(7) -0.016(6) 0.020(6) 0.001(6)
O(7) 0.079(6) 0.063(6) 0.090(6) -0.034(5) 0.009(5) 0.025(5)
O(8) 0.078(6) 0.062(5) 0.093(6) -0.019(5) 0.014(5) 0.028(5)
O(9) 0.131(9) 0.053(6) 0.17(1) -0.030(6) -0.026(8) 0.003(7)
O(10) 0.37(3) 0.47(3) 0.31(3) -0.11(3) 0.12(2) 0.07(2)
N(1) 0.056(6) 0.046(6) 0.039(5) -0.013(5) 0.005(5) -0.001(5)
N(2) 0.049(6) 0.039(5) 0.025(4) -0.015(4) 0.008(4) 0.006(4)
N(3) 0.035(5) 0.046(6) 0.027(4) -0.008(4) 0.010(4) 0.005(4)
N(4) 0.049(6) 0.050(6) 0.048(6) 0.000(5) 0.024(5) 0.019(5)
N(5) 0.055(6) 0.033(5) 0.036(5) -0.012(4) 0.004(4) -0.001(4)
N(6) 0.041(5) 0.033(5) 0.039(5) -0.014(4) 0.008(4) 0.001(4)
N(7) 0.063(6) 0.048(6) 0.060(6) -0.028(5) 0.011(5) 0.019(5)
N(8) 0.040(5) 0.035(5) 0.037(5) -0.003(4) 0.010(4) -0.003(4)
N(9) 0.039(5) 0.037(5) 0.030(5) -0.009(4) 0.011(4) 0.005(4)
N(10) 0.062(6) 0.048(6) 0.028(5) -0.014(5) 0.014(4) 0.010(4)
C(1) 0.060(8) 0.046(7) 0.052(7) -0.022(6) 0.015(6) 0.002(6)
C(2) 0.065(8) 0.035(6) 0.041(6) -0.020(6) 0.004(6) 0.006(5)
C(3) 0.049(7) 0.052(7) 0.029(6) -0.024(6) 0.014(5) 0.005(5)
C(4) 0.046(7) 0.046(7) 0.029(6) -0.010(6) 0.006(5) 0.011(5)
C(5) 0.043(7) 0.052(7) 0.042(6) -0.009(6) 0.016(5) 0.017(6)
C(6) 0.038(6) 0.049(7) 0.027(5) -0.003(5) 0.007(5) 0.012(5)
C(7) 0.041(6) 0.033(6) 0.048(7) -0.007(5) 0.008(5) 0.016(5)
C(8) 0.066(8) 0.057(8) 0.051(7) -0.017(7) 0.019(6) 0.011(6)
C(9) 0.08(1) 0.050(8) 0.066(9) -0.017(7) 0.021(8) 0.009(7)
C(10) 0.067(9) 0.056(9) 0.11(1) -0.029(7) -0.001(9) 0.042(9)
C(11) 0.08(1) 0.058(9) 0.10(1) -0.009(8) 0.026(9) 0.032(9)
C(12) 0.086(9) 0.058(8) 0.041(7) -0.022(7) 0.026(6) 0.021(6)
C(13) 0.082(9) 0.057(8) 0.031(6) -0.027(7) 0.011(6) 0.002(6)
C(14) 0.085(9) 0.047(7) 0.026(6) -0.016(7) 0.002(6) 0.001(5)
C(15) 0.064(8) 0.050(7) 0.047(7) -0.027(6) 0.017(6) 0.012(6)
C(16) 0.044(7) 0.049(7) 0.041(6) -0.021(6) 0.012(5) 0.012(5)
C(17) 0.072(8) 0.054(8) 0.049(7) -0.021(7) 0.025(6) 0.012(6)
C(18) 0.037(6) 0.039(6) 0.053(7) -0.009(5) 0.016(5) 0.014(5)
C(19) 0.039(6) 0.038(6) 0.043(6) -0.010(5) 0.012(5) 0.016(5)
C(20) 0.069(8) 0.030(6) 0.065(8) -0.017(6) 0.001(7) 0.013(6)
C(21) 0.071(9) 0.046(7) 0.050(7) -0.023(7) 0.012(7) -0.006(6)
C(22) 0.072(9) 0.059(8) 0.042(7) -0.027(7) 0.000(6) 0.009(6)
C(23) 0.061(8) 0.055(8) 0.060(8) -0.017(6) 0.004(7) 0.017(7)
C(24) 0.051(7) 0.035(6) 0.057(7) -0.010(5) 0.011(6) 0.003(6)
C(25) 0.073(9) 0.035(7) 0.047(7) -0.006(6) 0.014(6) -0.011(6)
C(26) 0.041(6) 0.052(7) 0.049(7) -0.013(5) 0.020(5) 0.010(6)
C(27) 0.043(6) 0.034(6) 0.046(7) -0.012(5) 0.011(5) 0.009(5)
C(28) 0.045(7) 0.039(6) 0.036(6) -0.012(5) 0.009(5) 0.009(5)
C(29) 0.062(8) 0.044(7) 0.037(6) -0.014(6) 0.007(6) 0.014(5)
C(30) 0.042(6) 0.045(6) 0.027(5) -0.020(5) 0.005(5) 0.014(5)
C(31) 0.044(7) 0.042(6) 0.032(6) -0.007(5) 0.011(5) 0.010(5)
C(32) 0.058(8) 0.043(7) 0.060(8) -0.012(6) 0.015(6) 0.002(6)
C(33) 0.076(9) 0.049(8) 0.060(8) -0.021(7) 0.021(7) 0.002(6)
C(34) 0.09(1) 0.040(7) 0.060(8) 0.011(7) 0.036(8) 0.017(6)
C(35) 0.053(8) 0.068(9) 0.048(7) 0.003(7) 0.018(6) 0.016(7)
C(36) 0.052(7) 0.053(7) 0.035(6) -0.016(6) 0.010(6) 0.002(5)
C(37) 0.10(1) 0.056(9) 0.061(9) -0.023(9) -0.003(9) 0.006(8)
C(38) 0.064(8) 0.057(8) 0.041(7) -0.021(7) -0.001(6) 0.010(6)
C(39) 0.07(1) 0.09(1) 0.069(9) -0.019(9) 0.016(8) 0.020(9)
C(40) 0.13(2) 0.10(2) 0.11(2) -0.01(1) 0.07(1) 0.04(1)
C(41) 0.20(2) 0.05(1) 0.12(2) 0.02(1) 0.11(2) 0.03(1)
C(42) 0.21(2) 0.08(1) 0.045(8) -0.08(1) 0.01(1) -0.006(8)
C(43) 0.080(10) 0.057(9) 0.066(9) -0.018(7) -0.004(8) 0.006(7)
C(44) 0.09(1) 0.036(7) 0.073(10) -0.019(8) 0.044(9) -0.007(7)
C(45) 0.059(8) 0.024(6) 0.049(7) -0.013(5) 0.017(6) -0.006(5)
C(46) 0.10(1) 0.044(8) 0.058(8) -0.033(8) -0.010(8) 0.009(7)
C(47) 0.21(2) 0.06(1) 0.051(9) -0.05(1) 0.01(1) 0.010(8)
C(48) 0.23(3) 0.07(1) 0.08(1) -0.05(2) 0.10(2) 0.00(1)
C(49) 0.12(2) 0.041(9) 0.16(2) -0.039(9) 0.07(1) -0.023(10)
C(50) 0.073(10) 0.032(7) 0.082(9) -0.015(6) 0.011(8) 0.010(6)

loop_
_atom_type_symbol
_atom_type_description
_atom_type_scat_dispersion_real
_atom_type_scat_dispersion_imag
_atom_type_scat_source
C C 0.003 0.002
;International Tables for Crystallography
(1992, Vol. C, Tables 4.2.6.8 and 6.1.1.1)
;
H H 0.000 0.000
;International Tables for Crystallography
(1992, Vol. C, Table 6.1.1.2)
;
N N 0.006 0.003
;International Tables for Crystallography
(1992, Vol. C, Tables 4.2.6.8 and 6.1.1.1)
;
O O 0.011 0.006
;International Tables for Crystallography
(1992, Vol. C, Tables 4.2.6.8 and 6.1.1.1)
;
Ni Ni 0.339 1.112
;International Tables for Crystallography
(1992, Vol. C, Tables 4.2.6.8 and 6.1.1.1)
;

loop_
_geom_angle_atom_site_label_1
_geom_angle_atom_site_label_2
_geom_angle_atom_site_label_3
_geom_angle
_geom_angle_site_symmetry_1
_geom_angle_site_symmetry_2
_geom_angle_site_symmetry_3
_geom_angle_publ_flag
N(2) Ni(1) N(3) 78.5(3) 1_555 1_555 1_555 yes
N(2) Ni(1) N(5) 93.8(3) 1_555 1_555 1_555 yes
N(2) Ni(1) N(6) 171.6(3) 1_555 1_555 1_555 yes
N(2) Ni(1) N(8) 93.3(3) 1_555 1_555 1_555 yes
N(2) Ni(1) N(9) 90.3(3) 1_555 1_555 1_555 yes
N(3) Ni(1) N(5) 91.0(3) 1_555 1_555 1_555 yes
N(3) Ni(1) N(6) 98.9(3) 1_555 1_555 1_555 yes
N(3) Ni(1) N(8) 170.4(3) 1_555 1_555 1_555 yes
N(3) Ni(1) N(9) 95.5(3) 1_555 1_555 1_555 yes
N(5) Ni(1) N(6) 78.3(3) 1_555 1_555 1_555 yes
N(5) Ni(1) N(8) 94.4(3) 1_555 1_555 1_555 yes
N(5) Ni(1) N(9) 172.9(3) 1_555 1_555 1_555 yes
N(6) Ni(1) N(8) 90.0(3) 1_555 1_555 1_555 yes
N(6) Ni(1) N(9) 97.8(3) 1_555 1_555 1_555 yes
N(8) Ni(1) N(9) 79.6(3) 1_555 1_555 1_555 yes
C(1) N(1) C(13) 118.7(9) 1_555 1_555 1_555 yes
C(1) N(1) C(25) 120.5(10) 1_555 1_555 1_555 yes
C(13) N(1) C(25) 118.3(10) 1_555 1_555 1_555 yes
Ni(1) N(2) C(2) 129.2(6) 1_555 1_555 1_555 yes
Ni(1) N(2) C(3) 116.8(7) 1_555 1_555 1_555 yes
C(2) N(2) C(3) 113.8(9) 1_555 1_555 1_555 yes
Ni(1) N(3) C(4) 110.5(7) 1_555 1_555 1_555 yes
Ni(1) N(3) C(6) 143.2(7) 1_555 1_555 1_555 yes
C(4) N(3) C(6) 106.0(8) 1_555 1_555 1_555 yes
C(5) N(4) C(6) 109.7(9) 1_555 1_555 1_555 yes
Ni(1) N(5) C(14) 125.0(7) 1_555 1_555 1_555 yes
Ni(1) N(5) C(15) 114.8(7) 1_555 1_555 1_555 yes
C(14) N(5) C(15) 120.3(9) 1_555 1_555 1_555 yes
Ni(1) N(6) C(16) 109.6(6) 1_555 1_555 1_555 yes
Ni(1) N(6) C(18) 147.4(7) 1_555 1_555 1_555 yes
C(16) N(6) C(18) 102.4(8) 1_555 1_555 1_555 yes
C(17) N(7) C(18) 108.6(9) 1_555 1_555 1_555 yes
Ni(1) N(8) C(26) 126.3(6) 1_555 1_555 1_555 yes
Ni(1) N(8) C(27) 114.3(6) 1_555 1_555 1_555 yes
C(26) N(8) C(27) 119.4(8) 1_555 1_555 1_555 yes
Ni(1) N(9) C(28) 108.3(6) 1_555 1_555 1_555 yes
Ni(1) N(9) C(30) 146.4(7) 1_555 1_555 1_555 yes
C(28) N(9) C(30) 104.8(8) 1_555 1_555 1_555 yes
C(29) N(10) C(30) 107.6(8) 1_555 1_555 1_555 yes
N(1) C(1) C(2) 113.0(9) 1_555 1_555 1_555 yes
N(2) C(2) C(1) 107.7(8) 1_555 1_555 1_555 yes
N(2) C(3) C(4) 115.4(9) 1_555 1_555 1_555 yes
N(3) C(4) C(3) 118.8(9) 1_555 1_555 1_555 yes
N(3) C(4) C(5) 111.7(9) 1_555 1_555 1_555 yes
C(3) C(4) C(5) 129(1) 1_555 1_555 1_555 yes
N(4) C(5) C(4) 103.8(9) 1_555 1_555 1_555 yes
N(3) C(6) N(4) 108.7(9) 1_555 1_555 1_555 yes
N(3) C(6) C(7) 127.2(9) 1_555 1_555 1_555 yes
N(4) C(6) C(7) 124.0(9) 1_555 1_555 1_555 yes
C(6) C(7) C(8) 119.4(10) 1_555 1_555 1_555 yes
C(6) C(7) C(12) 119.5(10) 1_555 1_555 1_555 yes
C(8) C(7) C(12) 121(1) 1_555 1_555 1_555 yes
C(7) C(8) C(9) 118(1) 1_555 1_555 1_555 yes
C(8) C(9) C(10) 118(1) 1_555 1_555 1_555 yes
C(9) C(10) C(11) 123(1) 1_555 1_555 1_555 yes
C(10) C(11) C(12) 118(1) 1_555 1_555 1_555 yes
C(7) C(12) C(11) 119(1) 1_555 1_555 1_555 yes
N(1) C(13) C(14) 113.1(8) 1_555 1_555 1_555 yes
N(5) C(14) C(13) 109.9(9) 1_555 1_555 1_555 yes
N(5) C(15) C(16) 119.6(10) 1_555 1_555 1_555 yes
N(6) C(16) C(15) 117.8(9) 1_555 1_555 1_555 yes
N(6) C(16) C(17) 110.4(9) 1_555 1_555 1_555 yes
C(15) C(16) C(17) 131(1) 1_555 1_555 1_555 yes
N(7) C(17) C(16) 105.4(9) 1_555 1_555 1_555 yes
N(6) C(18) N(7) 113.2(9) 1_555 1_555 1_555 yes
N(6) C(18) C(19) 124.6(9) 1_555 1_555 1_555 yes
N(7) C(18) C(19) 122.2(9) 1_555 1_555 1_555 yes
C(18) C(19) C(20) 119.2(9) 1_555 1_555 1_555 yes
C(18) C(19) C(24) 122.5(9) 1_555 1_555 1_555 yes
C(20) C(19) C(24) 118.3(9) 1_555 1_555 1_555 yes
C(19) C(20) C(21) 119(1) 1_555 1_555 1_555 yes
C(20) C(21) C(22) 122(1) 1_555 1_555 1_555 yes
C(21) C(22) C(23) 119(1) 1_555 1_555 1_555 yes
C(22) C(23) C(24) 118(1) 1_555 1_555 1_555 yes
C(19) C(24) C(23) 122.6(10) 1_555 1_555 1_555 yes
N(1) C(25) C(26) 114.0(9) 1_555 1_555 1_555 yes
N(8) C(26) C(25) 110.4(8) 1_555 1_555 1_555 yes
N(8) C(27) C(28) 118.3(9) 1_555 1_555 1_555 yes
N(9) C(28) C(27) 119.5(9) 1_555 1_555 1_555 yes
N(9) C(28) C(29) 110.0(9) 1_555 1_555 1_555 yes
C(27) C(28) C(29) 130.2(10) 1_555 1_555 1_555 yes
N(10) C(29) C(28) 105.8(9) 1_555 1_555 1_555 yes
N(9) C(30) N(10) 111.7(8) 1_555 1_555 1_555 yes
N(9) C(30) C(31) 127.9(8) 1_555 1_555 1_555 yes
N(10) C(30) C(31) 120.3(8) 1_555 1_555 1_555 yes
C(30) C(31) C(32) 119.1(9) 1_555 1_555 1_555 yes
C(30) C(31) C(36) 121.5(9) 1_555 1_555 1_555 yes
C(32) C(31) C(36) 119.3(9) 1_555 1_555 1_555 yes
C(31) C(32) C(33) 118(1) 1_555 1_555 1_555 yes
C(32) C(33) C(34) 121(1) 1_555 1_555 1_555 yes
C(33) C(34) C(35) 120(1) 1_555 1_555 1_555 yes
C(34) C(35) C(36) 118(1) 1_555 1_555 1_555 yes
C(31) C(36) C(35) 121(1) 1_555 1_555 1_555 yes
O(1) C(37) O(2) 127(1) 1_555 1_555 1_555 yes
O(1) C(37) C(38) 118(1) 1_555 1_555 1_555 yes
O(2) C(37) C(38) 114(1) 1_555 1_555 1_555 yes
C(37) C(38) C(39) 121(1) 1_555 1_555 1_555 yes
C(37) C(38) C(43) 120(1) 1_555 1_555 1_555 yes
C(39) C(38) C(43) 118(1) 1_555 1_555 1_555 yes
C(38) C(39) C(40) 123(1) 1_555 1_555 1_555 yes
C(39) C(40) C(41) 117(1) 1_555 1_555 1_555 yes
C(40) C(41) C(42) 121(1) 1_555 1_555 1_555 yes
C(41) C(42) C(43) 119(1) 1_555 1_555 1_555 yes
C(38) C(43) C(42) 118(1) 1_555 1_555 1_555 yes
O(3) C(44) O(4) 122(1) 1_555 1_555 1_555 yes
O(3) C(44) C(45) 119(1) 1_555 1_555 1_555 yes
O(4) C(44) C(45) 118(1) 1_555 1_555 1_555 yes
C(44) C(45) C(46) 122(1) 1_555 1_555 1_555 yes
C(44) C(45) C(50) 120(1) 1_555 1_555 1_555 yes
C(46) C(45) C(50) 117(1) 1_555 1_555 1_555 yes
C(45) C(46) C(47) 120(1) 1_555 1_555 1_555 yes
C(46) C(47) C(48) 119(1) 1_555 1_555 1_555 yes
C(47) C(48) C(49) 121(2) 1_555 1_555 1_555 yes
C(48) C(49) C(50) 119(1) 1_555 1_555 1_555 yes
C(45) C(50) C(49) 120(1) 1_555 1_555 1_555 yes

loop_
_geom_bond_atom_site_label_1
_geom_bond_atom_site_label_2
_geom_bond_distance
_geom_bond_site_symmetry_1
_geom_bond_site_symmetry_2
_geom_bond_publ_flag
Ni(1) N(2) 2.076(8) 1_555 1_555 yes
Ni(1) N(3) 2.135(8) 1_555 1_555 yes
Ni(1) N(5) 2.140(8) 1_555 1_555 yes
Ni(1) N(6) 2.150(8) 1_555 1_555 yes
Ni(1) N(8) 2.103(8) 1_555 1_555 yes
Ni(1) N(9) 2.149(7) 1_555 1_555 yes
O(1) C(37) 1.23(2) 1_555 1_555 yes
O(2) C(37) 1.25(1) 1_555 1_555 yes
O(3) C(44) 1.25(1) 1_555 1_555 yes
O(4) C(44) 1.24(1) 1_555 1_555 yes
N(1) C(1) 1.41(1) 1_555 1_555 yes
N(1) C(13) 1.46(1) 1_555 1_555 yes
N(1) C(25) 1.44(1) 1_555 1_555 yes
N(2) C(2) 1.51(1) 1_555 1_555 yes
N(2) C(3) 1.29(1) 1_555 1_555 yes
N(3) C(4) 1.36(1) 1_555 1_555 yes
N(3) C(6) 1.35(1) 1_555 1_555 yes
N(4) C(5) 1.38(1) 1_555 1_555 yes
N(4) C(6) 1.36(1) 1_555 1_555 yes
N(5) C(14) 1.47(1) 1_555 1_555 yes
N(5) C(15) 1.26(1) 1_555 1_555 yes
N(6) C(16) 1.42(1) 1_555 1_555 yes
N(6) C(18) 1.33(1) 1_555 1_555 yes
N(7) C(17) 1.36(1) 1_555 1_555 yes
N(7) C(18) 1.31(1) 1_555 1_555 yes
N(8) C(26) 1.47(1) 1_555 1_555 yes
N(8) C(27) 1.28(1) 1_555 1_555 yes
N(9) C(28) 1.39(1) 1_555 1_555 yes
N(9) C(30) 1.33(1) 1_555 1_555 yes
N(10) C(29) 1.37(1) 1_555 1_555 yes
N(10) C(30) 1.36(1) 1_555 1_555 yes
C(1) C(2) 1.54(1) 1_555 1_555 yes
C(3) C(4) 1.46(1) 1_555 1_555 yes
C(4) C(5) 1.37(1) 1_555 1_555 yes
C(6) C(7) 1.48(1) 1_555 1_555 yes
C(7) C(8) 1.39(1) 1_555 1_555 yes
C(7) C(12) 1.37(1) 1_555 1_555 yes
C(8) C(9) 1.39(2) 1_555 1_555 yes
C(9) C(10) 1.34(2) 1_555 1_555 yes
C(10) C(11) 1.39(2) 1_555 1_555 yes
C(11) C(12) 1.37(2) 1_555 1_555 yes
C(13) C(14) 1.53(1) 1_555 1_555 yes
C(15) C(16) 1.42(1) 1_555 1_555 yes
C(16) C(17) 1.35(1) 1_555 1_555 yes
C(18) C(19) 1.49(1) 1_555 1_555 yes
C(19) C(20) 1.40(1) 1_555 1_555 yes
C(19) C(24) 1.36(1) 1_555 1_555 yes
C(20) C(21) 1.38(1) 1_555 1_555 yes
C(21) C(22) 1.36(1) 1_555 1_555 yes
C(22) C(23) 1.40(1) 1_555 1_555 yes
C(23) C(24) 1.40(1) 1_555 1_555 yes
C(25) C(26) 1.53(1) 1_555 1_555 yes
C(27) C(28) 1.43(1) 1_555 1_555 yes
C(28) C(29) 1.38(1) 1_555 1_555 yes
C(30) C(31) 1.48(1) 1_555 1_555 yes
C(31) C(32) 1.41(1) 1_555 1_555 yes
C(31) C(36) 1.37(1) 1_555 1_555 yes
C(32) C(33) 1.38(1) 1_555 1_555 yes
C(33) C(34) 1.38(2) 1_555 1_555 yes
C(34) C(35) 1.39(2) 1_555 1_555 yes
C(35) C(36) 1.39(1) 1_555 1_555 yes
C(37) C(38) 1.54(2) 1_555 1_555 yes
C(38) C(39) 1.37(2) 1_555 1_555 yes
C(38) C(43) 1.39(1) 1_555 1_555 yes
C(39) C(40) 1.35(2) 1_555 1_555 yes
C(40) C(41) 1.36(2) 1_555 1_555 yes
C(41) C(42) 1.37(2) 1_555 1_555 yes
C(42) C(43) 1.42(2) 1_555 1_555 yes
C(44) C(45) 1.49(2) 1_555 1_555 yes
C(45) C(46) 1.39(2) 1_555 1_555 yes
C(45) C(50) 1.40(2) 1_555 1_555 yes
C(46) C(47) 1.38(2) 1_555 1_555 yes
C(47) C(48) 1.37(2) 1_555 1_555 yes
C(48) C(49) 1.34(2) 1_555 1_555 yes
C(49) C(50) 1.41(2) 1_555 1_555 yes

loop_
_geom_contact_atom_site_label_1
_geom_contact_atom_site_label_2
_geom_contact_distance
_geom_contact_site_symmetry_1
_geom_contact_site_symmetry_2
_geom_contact_publ_flag
O(1) O(9) 2.70(1) 1_555 1_554 ?
O(1) O(9) 2.83(1) 1_555 2_666 ?
O(2) N(10) 2.70(1) 1_555 2_666 ?
O(2) C(3) 3.12(1) 1_555 1_655 ?
O(2) C(32) 3.49(1) 1_555 2_666 ?
O(2) O(9) 3.54(1) 1_555 2_666 ?
O(3) N(4) 2.72(1) 1_555 2_566 ?
O(3) O(6) 2.83(1) 1_555 1_555 ?
O(3) O(8) 3.13(1) 1_555 1_555 ?
O(3) C(5) 3.54(1) 1_555 2_566 ?
O(4) O(5) 2.80(1) 1_555 2_656 ?
O(4) O(8) 3.03(1) 1_555 1_555 ?
O(4) O(10) 3.23(2) 1_555 1_555 ?
O(5) O(6) 2.92(1) 1_555 1_555 ?
O(5) O(7) 3.08(1) 1_555 1_555 ?
O(5) O(6) 3.43(1) 1_555 2_656 ?
O(5) C(44) 3.59(2) 1_555 2_656 ?
O(6) O(7) 2.94(1) 1_555 2_656 ?
O(6) C(44) 3.42(2) 1_555 1_555 ?
O(6) C(34) 3.58(1) 1_555 2_566 ?
O(6) C(10) 3.59(2) 1_555 1_545 ?
O(7) O(8) 2.74(1) 1_555 1_555 ?
O(7) N(7) 2.87(1) 1_555 2_666 ?
O(8) O(9) 2.82(1) 1_555 1_555 ?
O(8) C(44) 3.41(2) 1_555 1_555 ?
O(8) C(29) 3.45(1) 1_555 1_555 ?
O(8) C(5) 3.48(1) 1_555 2_566 ?
O(8) O(10) 3.54(2) 1_555 1_555 ?
O(9) O(10) 2.97(3) 1_555 1_555 ?
O(9) C(37) 3.44(2) 1_555 2_666 ?
O(10) C(13) 3.44(2) 1_555 1_556 ?
O(10) C(43) 3.53(3) 1_555 1_556 ?
O(10) C(26) 3.53(2) 1_555 1_556 ?
O(10) C(15) 3.55(2) 1_555 1_556 ?
O(10) C(44) 3.57(3) 1_555 1_555 ?
N(4) C(44) 3.57(2) 1_555 2_566 ?
C(2) C(35) 3.48(1) 1_555 2_566 ?
C(2) C(34) 3.57(2) 1_555 2_566 ?
C(9) C(9) 3.52(2) 1_555 2_576 ?
C(21) C(47) 3.53(2) 1_555 1_565 ?
C(22) C(26) 3.47(2) 1_555 2_666 ?
C(24) C(24) 3.46(2) 1_555 2_666 ?
